data_4321676
loop_
_publ_author_name
'Frank T. Edelmann'
'Jan-Karel F. Buijink'
'Sally A. Brooker'
'Regine Herbst-Irmer'
'Ulrike Kilimann'
'Frank M. Bohnen'

_publ_section_title
;
 Formation and Structure of the Oxygen-Centered Lead Thiolate Cluster
 Pb5O(SRF)8.2C7H8 [RF= 2,4,6-Tris(trifluoromethyl)phenyl]
;
_journal_name_full 'Inorganic Chemistry'
_journal_page_first 6134
_journal_page_last 6135
_journal_paper_doi 10.1021/ic000219e
_journal_volume 39
_journal_year 2000
_chemical_formula_sum 'C86 H32 F72 O Pb5 S8'
_chemical_formula_weight 3741.55
_chemical_name_systematic
;
 ?
;
_space_group_IT_number 2
_symmetry_cell_setting triclinic
_symmetry_space_group_name_Hall '-P 1'
_symmetry_space_group_name_H-M 'P -1'
_atom_sites_solution_hydrogens geom
_atom_sites_solution_primary direct
_atom_sites_solution_secondary difmap
_audit_creation_method SHELXL-97
_cell_angle_alpha 68.200(10)
_cell_angle_beta 78.210(10)
_cell_angle_gamma 70.810(10)
_cell_formula_units_Z 2
_cell_length_a 17.385(4)
_cell_length_b 18.104(5)
_cell_length_c 20.073(5)
_cell_measurement_reflns_used 40
_cell_measurement_temperature 153(2)
_cell_measurement_theta_max 12.5
_cell_measurement_theta_min 10
_cell_volume 5516(2)
_computing_cell_refinement 'Stoe DIF4'
_computing_data_collection 'Stoe DIF4'
_computing_data_reduction 'Stoe REDU4'
_computing_molecular_graphics 'Bruker AXS SHELXTL-Plus'
_computing_publication_material 'SHELXL-97 (Sheldrick, 1997)'
_computing_structure_refinement 'SHELXL-97 (Sheldrick, 1997)'
_computing_structure_solution 'SHELXS-97 (Sheldrick, 1990)'
_diffrn_ambient_temperature 153(2)
_diffrn_measured_fraction_theta_full 0.991
_diffrn_measured_fraction_theta_max 0.991
_diffrn_measurement_device 'Stoe-Siemens-AED four-circle-diffractometer'
_diffrn_measurement_method 'Profile data from 2theta/omega'
_diffrn_radiation_monochromator graphite
_diffrn_radiation_source 'fine-focus sealed tube'
_diffrn_radiation_type MoK\a
_diffrn_radiation_wavelength 0.71073
_diffrn_reflns_av_R_equivalents 0.0824
_diffrn_reflns_av_sigmaI/netI 0.0677
_diffrn_reflns_limit_h_max 18
_diffrn_reflns_limit_h_min -18
_diffrn_reflns_limit_k_max 19
_diffrn_reflns_limit_k_min -17
_diffrn_reflns_limit_l_max 21
_diffrn_reflns_limit_l_min -14
_diffrn_reflns_number 15505
_diffrn_reflns_theta_full 22.50
_diffrn_reflns_theta_max 22.50
_diffrn_reflns_theta_min 4.01
_diffrn_standards_interval_time 90
_diffrn_standards_number 3
_exptl_absorpt_coefficient_mu 7.923
_exptl_absorpt_correction_T_max 0.955
_exptl_absorpt_correction_T_min 0.703
_exptl_absorpt_correction_type psi-scan
_exptl_crystal_colour yellow
_exptl_crystal_density_diffrn 2.253
_exptl_crystal_density_method 'not measured'
_exptl_crystal_description prismn
_exptl_crystal_F_000 3484
_exptl_crystal_size_max 0.15
_exptl_crystal_size_mid 0.1
_exptl_crystal_size_min 0.1
_refine_diff_density_max 1.287
_refine_diff_density_min -1.152
_refine_diff_density_rms 0.163
_refine_ls_extinction_method none
_refine_ls_goodness_of_fit_ref 1.063
_refine_ls_hydrogen_treatment mixed
_refine_ls_matrix_type full
_refine_ls_number_parameters 1761
_refine_ls_number_reflns 14311
_refine_ls_number_restraints 13927
_refine_ls_restrained_S_all 0.944
_refine_ls_R_factor_all 0.0848
_refine_ls_R_factor_gt 0.0453
_refine_ls_shift/su_max 0.001
_refine_ls_shift/su_mean 0.000
_refine_ls_structure_factor_coef Fsqd
_refine_ls_weighting_details 'calc w=1/[\s^2^(Fo^2^)+(0.0270P)^2^+44.7634P] where P=(Fo^2^+2Fc^2^)/3'
_refine_ls_weighting_scheme calc
_refine_ls_wR_factor_gt 0.0802
_refine_ls_wR_factor_ref 0.0957
_reflns_number_gt 10074
_reflns_number_total 14311
_reflns_threshold_expression >2sigma(I)
_cod_data_source_file ic000219e.cif
_cod_data_source_block pbs
_cod_database_code 4321676

loop_
_symmetry_equiv_pos_as_xyz
'x, y, z'
'-x, -y, -z'

loop_
_atom_site_label
_atom_site_type_symbol
_atom_site_fract_x
_atom_site_fract_y
_atom_site_fract_z
_atom_site_U_iso_or_equiv
_atom_site_adp_type
_atom_site_occupancy
_atom_site_symmetry_multiplicity
_atom_site_calc_flag
_atom_site_refinement_flags
_atom_site_disorder_assembly
_atom_site_disorder_group
Pb1 Pb 0.60025(3) 0.75324(3) 0.73061(2) 0.03721(12) Uani 1 1 d . . .
Pb2 Pb 0.78220(3) 0.28753(3) 0.70471(2) 0.03374(12) Uani 1 1 d . . .
Pb3 Pb 0.58380(2) 0.54898(3) 0.63546(2) 0.03119(11) Uani 1 1 d . . .
Pb4 Pb 0.79310(2) 0.55083(3) 0.65429(2) 0.03204(12) Uani 1 1 d . . .
Pb5 Pb 0.64461(2) 0.46920(3) 0.82370(2) 0.02846(11) Uani 1 1 d . . .
S1 S 0.80971(15) 0.37729(17) 0.77964(14) 0.0292(6) Uani 1 1 d . E .
C10 C 0.8876(6) 0.3119(7) 0.8399(6) 0.030(3) Uani 1 1 d . . .
C12 C 1.0248(6) 0.2759(7) 0.8714(6) 0.037(3) Uani 1 1 d . . .
H12 H 1.0763 0.2873 0.8618 0.044 Uiso 1 1 calc R E .
C14 C 0.9372(6) 0.1914(7) 0.9423(6) 0.034(3) Uani 1 1 d . . .
H14 H 0.9276 0.1452 0.9818 0.041 Uiso 1 1 calc R E .
C11 C 0.9634(6) 0.3285(6) 0.8280(5) 0.029(3) Uani 1 1 d D E .
C16 C 0.9816(5) 0.4019(6) 0.7688(6) 0.043(3) Uani 1 1 d DU . .
F11 F 0.9302(4) 0.4739(4) 0.7749(4) 0.0537(18) Uani 1 1 d DU E .
F12 F 0.9755(4) 0.4042(4) 0.7030(3) 0.0497(17) Uani 1 1 d DU E .
F13 F 1.0567(4) 0.4072(4) 0.7679(4) 0.065(2) Uani 1 1 d DU E .
C13 C 1.0139(6) 0.2075(7) 0.9282(5) 0.041(3) Uani 1 1 d D A .
C17 C 1.0807(6) 0.1468(7) 0.9735(6) 0.060(3) Uani 1 1 d DU . .
F14 F 1.0542(6) 0.1230(9) 1.0434(5) 0.074(3) Uani 0.705(10) 1 d PDU A 1
F15 F 1.1386(8) 0.1799(9) 0.9716(9) 0.107(5) Uani 0.705(10) 1 d PDU A 1
F16 F 1.1114(12) 0.0793(10) 0.9566(11) 0.140(7) Uani 0.705(10) 1 d PDU A 1
C15 C 0.8767(5) 0.2426(6) 0.8988(5) 0.030(3) Uani 1 1 d D E .
C18 C 0.7939(6) 0.2242(6) 0.9179(5) 0.037(3) Uani 1 1 d DU . .
F17 F 0.7946(4) 0.1573(4) 0.9762(3) 0.0529(18) Uani 1 1 d DU E .
F18 F 0.7709(3) 0.2091(4) 0.8658(3) 0.0427(16) Uani 1 1 d DU E .
F19 F 0.7340(3) 0.2853(4) 0.9338(3) 0.0446(16) Uani 1 1 d DU E .
F14' F 1.1524(10) 0.135(2) 0.9325(12) 0.074(3) Uani 0.295(10) 1 d PDU A 2
F15' F 1.0730(18) 0.0708(12) 1.004(2) 0.107(5) Uani 0.295(10) 1 d PDU A 2
F16' F 1.095(2) 0.169(2) 1.024(2) 0.140(7) Uani 0.295(10) 1 d PDU A 2
S2 S 0.57547(15) 0.39347(17) 0.75749(14) 0.0276(6) Uani 1 1 d . E .
C20 C 0.4823(6) 0.3690(7) 0.7974(6) 0.030(3) Uani 1 1 d . . .
C22 C 0.3385(6) 0.3829(7) 0.7890(6) 0.035(3) Uani 1 1 d . . .
H22 H 0.2940 0.4031 0.7604 0.042 Uiso 1 1 calc R E .
C24 C 0.3922(6) 0.3167(7) 0.9029(6) 0.035(3) Uani 1 1 d . . .
H24 H 0.3851 0.2893 0.9533 0.043 Uiso 1 1 calc R E .
C21 C 0.4151(6) 0.3915(7) 0.7572(5) 0.034(3) Uani 1 1 d D E .
C26 C 0.4215(6) 0.4310(7) 0.6767(6) 0.052(3) Uani 1 1 d DU . .
F21 F 0.3589(4) 0.4305(5) 0.6477(3) 0.057(2) Uani 1 1 d DU E .
F22 F 0.4887(4) 0.3915(6) 0.6441(4) 0.079(2) Uani 1 1 d DU E .
F23 F 0.4233(4) 0.5099(5) 0.6538(4) 0.080(2) Uani 1 1 d DU E .
C23 C 0.3274(6) 0.3448(7) 0.8626(6) 0.038(3) Uani 1 1 d D B .
C27 C 0.2440(7) 0.3384(8) 0.8957(5) 0.067(3) Uani 1 1 d DU . .
F24 F 0.2107(9) 0.3117(13) 0.8594(8) 0.092(5) Uani 0.598(9) 1 d PDU B 1
F25 F 0.2381(8) 0.2961(12) 0.9636(6) 0.089(5) Uani 0.598(9) 1 d PDU B 1
F26 F 0.1933(7) 0.4153(8) 0.8924(9) 0.089(4) Uani 0.598(9) 1 d PDU B 1
C25 C 0.4688(6) 0.3276(6) 0.8708(5) 0.032(3) Uani 1 1 d D E .
C28 C 0.5375(6) 0.2857(5) 0.9199(5) 0.031(2) Uani 1 1 d DU . .
F27 F 0.5160(4) 0.2348(4) 0.9832(3) 0.0456(17) Uani 1 1 d DU E .
F28 F 0.6036(3) 0.2398(4) 0.8914(3) 0.0422(16) Uani 1 1 d DU E .
F29 F 0.5627(3) 0.3407(4) 0.9339(3) 0.0392(15) Uani 1 1 d DU E .
F24' F 0.2214(13) 0.3613(19) 0.9531(12) 0.092(5) Uani 0.402(9) 1 d PDU B 2
F25' F 0.1873(10) 0.3687(18) 0.8524(10) 0.089(5) Uani 0.402(9) 1 d PDU B 2
F26' F 0.2488(11) 0.2558(9) 0.9262(13) 0.089(4) Uani 0.402(9) 1 d PDU B 2
S3 S 0.74444(16) 0.44651(17) 0.59018(14) 0.0289(6) Uani 1 1 d . E .
C30 C 0.7714(6) 0.4312(6) 0.5049(5) 0.029(3) Uani 1 1 d . . .
C32 C 0.7469(6) 0.3827(7) 0.4142(6) 0.034(3) Uani 1 1 d . . .
H32 H 0.7148 0.3601 0.3983 0.040 Uiso 1 1 calc R E .
C34 C 0.8636(6) 0.4333(7) 0.3960(5) 0.032(3) Uani 1 1 d . . .
H34 H 0.9112 0.4456 0.3670 0.038 Uiso 1 1 calc R E .
C31 C 0.7243(5) 0.3987(6) 0.4801(5) 0.026(2) Uani 1 1 d D E .
C36 C 0.6446(6) 0.3850(5) 0.5194(5) 0.034(2) Uani 1 1 d DU . .
F31 F 0.6095(4) 0.3526(4) 0.4880(3) 0.0489(17) Uani 1 1 d DU E .
F32 F 0.6521(4) 0.3329(4) 0.5871(3) 0.0421(16) Uani 1 1 d DU E .
F33 F 0.5897(3) 0.4553(4) 0.5236(3) 0.0431(16) Uani 1 1 d DU E .
C33 C 0.8165(6) 0.4005(6) 0.3734(5) 0.033(3) Uani 1 1 d D C .
C37 C 0.8407(6) 0.3830(6) 0.3038(6) 0.054(3) Uani 1 1 d DU . .
F34 F 0.9084(12) 0.401(2) 0.2676(12) 0.108(6) Uani 0.529(9) 1 d PDU C 1
F35 F 0.7823(10) 0.4251(15) 0.2585(9) 0.091(4) Uani 0.529(9) 1 d PDU C 1
F36 F 0.8490(18) 0.3054(8) 0.3111(8) 0.095(5) Uani 0.529(9) 1 d PDU C 1
C35 C 0.8419(6) 0.4480(6) 0.4600(6) 0.034(3) Uani 1 1 d D E .
C38 C 0.8972(6) 0.4830(6) 0.4825(5) 0.043(3) Uani 1 1 d DU . .
F37 F 0.8579(4) 0.5587(4) 0.4862(4) 0.0577(19) Uani 1 1 d DU E .
F38 F 0.9626(4) 0.4899(5) 0.4353(4) 0.069(2) Uani 1 1 d DU E .
F39 F 0.9248(4) 0.4376(4) 0.5467(3) 0.0489(17) Uani 1 1 d DU E .
F34' F 0.7950(15) 0.346(2) 0.2897(14) 0.108(6) Uani 0.471(9) 1 d PDU C 2
F35' F 0.9172(10) 0.3336(17) 0.2996(11) 0.091(4) Uani 0.471(9) 1 d PDU C 2
F36' F 0.841(2) 0.4510(8) 0.2485(7) 0.095(5) Uani 0.471(9) 1 d PDU C 2
S4 S 0.73246(16) 0.61080(17) 0.77885(15) 0.0313(7) Uani 1 1 d . E .
C40 C 0.8026(6) 0.6210(7) 0.8259(6) 0.034(3) Uani 1 1 d . . .
C42 C 0.8673(7) 0.5811(7) 0.9361(6) 0.038(3) Uani 1 1 d . . .
H42 H 0.8712 0.5504 0.9859 0.045 Uiso 1 1 calc R E .
C44 C 0.9135(6) 0.6769(7) 0.8269(7) 0.038(3) Uani 1 1 d . . .
H44 H 0.9484 0.7116 0.8027 0.045 Uiso 1 1 calc R E .
C41 C 0.8084(6) 0.5773(6) 0.9000(6) 0.036(3) Uani 1 1 d D E .
C46 C 0.7553(6) 0.5226(6) 0.9434(5) 0.044(3) Uani 1 1 d DU . .
F41 F 0.7657(4) 0.4939(5) 1.0133(3) 0.064(2) Uani 1 1 d DU E .
F42 F 0.7692(4) 0.4562(4) 0.9235(4) 0.0519(17) Uani 1 1 d DU E .
F43 F 0.6755(4) 0.5621(4) 0.9395(3) 0.0528(18) Uani 1 1 d DU E .
C43 C 0.9195(6) 0.6294(7) 0.8995(6) 0.039(3) Uani 1 1 d D E .
C47 C 0.9821(7) 0.6344(7) 0.9386(6) 0.064(3) Uani 1 1 d DU . .
F44 F 0.9806(5) 0.7123(6) 0.9262(5) 0.099(3) Uani 1 1 d DU E .
F45 F 1.0568(4) 0.5998(6) 0.9149(5) 0.090(3) Uani 1 1 d DU E .
F46 F 0.9742(5) 0.5968(7) 1.0093(4) 0.098(3) Uani 1 1 d DU E .
C45 C 0.8565(6) 0.6731(7) 0.7903(5) 0.037(3) Uani 1 1 d D E .
C48 C 0.8571(6) 0.7197(6) 0.7117(6) 0.046(3) Uani 1 1 d DU . .
F47 F 0.9059(4) 0.7690(5) 0.6896(4) 0.070(2) Uani 1 1 d DU E .
F48 F 0.7833(4) 0.7687(4) 0.6907(3) 0.0540(18) Uani 1 1 d DU E .
F49 F 0.8829(4) 0.6699(4) 0.6714(3) 0.0560(19) Uani 1 1 d DU E .
S5 S 0.52091(15) 0.62964(17) 0.75323(14) 0.0286(6) Uani 1 1 d . E .
C50 C 0.4174(6) 0.6677(6) 0.7855(5) 0.024(2) Uani 1 1 d . . .
C52 C 0.3107(6) 0.6742(6) 0.8835(6) 0.031(3) Uani 1 1 d . . .
H52 H 0.2938 0.6557 0.9335 0.038 Uiso 1 1 calc R E .
C54 C 0.2808(7) 0.7567(7) 0.7615(6) 0.041(3) Uani 1 1 d . . .
H54 H 0.2424 0.7941 0.7281 0.049 Uiso 1 1 calc R E .
C51 C 0.3895(6) 0.6422(6) 0.8586(5) 0.030(3) Uani 1 1 d D E .
C56 C 0.4433(5) 0.5745(6) 0.9146(5) 0.031(2) Uani 1 1 d DU . .
F51 F 0.4618(4) 0.5012(3) 0.9041(3) 0.0429(16) Uani 1 1 d DU E .
F52 F 0.5139(3) 0.5879(3) 0.9152(3) 0.0354(15) Uani 1 1 d DU E .
F53 F 0.4068(4) 0.5642(4) 0.9815(3) 0.0439(16) Uani 1 1 d DU E .
C53 C 0.2556(6) 0.7332(7) 0.8359(6) 0.038(3) Uani 1 1 d D E .
C57 C 0.1709(7) 0.7720(7) 0.8625(6) 0.052(3) Uani 1 1 d DU . .
F54 F 0.1488(4) 0.7281(5) 0.9288(4) 0.072(2) Uani 1 1 d DU E .
F55 F 0.1152(4) 0.7813(6) 0.8218(4) 0.090(3) Uani 1 1 d DU E .
F56 F 0.1621(5) 0.8475(5) 0.8621(6) 0.121(4) Uani 1 1 d DU E .
C55 C 0.3604(6) 0.7259(6) 0.7367(5) 0.032(3) Uani 1 1 d D E .
C58 C 0.3819(6) 0.7536(6) 0.6573(5) 0.040(3) Uani 1 1 d DU . .
F57 F 0.3191(4) 0.8083(4) 0.6213(3) 0.062(2) Uani 1 1 d DU E .
F58 F 0.4060(4) 0.6904(4) 0.6306(3) 0.0533(18) Uani 1 1 d DU E .
F59 F 0.4426(4) 0.7893(4) 0.6373(3) 0.0530(18) Uani 1 1 d DU E .
S6 S 0.67014(16) 0.68499(18) 0.57417(15) 0.0332(7) Uani 1 1 d . E .
C60 C 0.6933(7) 0.7294(6) 0.4797(6) 0.033(3) Uani 1 1 d . . .
C62 C 0.7857(7) 0.7828(7) 0.3777(6) 0.041(3) Uani 1 1 d . . .
H62 H 0.8352 0.7981 0.3601 0.049 Uiso 1 1 calc R E .
C64 C 0.6646(7) 0.7682(7) 0.3562(6) 0.043(3) Uani 1 1 d . . .
H64 H 0.6283 0.7757 0.3232 0.051 Uiso 1 1 calc R E .
C61 C 0.7645(6) 0.7563(6) 0.4506(5) 0.033(3) Uani 1 1 d D E .
C66 C 0.8212(6) 0.7589(6) 0.4979(5) 0.046(3) Uani 1 1 d DU . .
F61 F 0.8740(4) 0.8014(4) 0.4587(4) 0.062(2) Uani 1 1 d DU E .
F62 F 0.7799(4) 0.7969(4) 0.5452(4) 0.0556(18) Uani 1 1 d DU E .
F63 F 0.8645(4) 0.6834(4) 0.5351(4) 0.0539(18) Uani 1 1 d DU E .
C63 C 0.7367(7) 0.7876(8) 0.3298(5) 0.046(3) Uani 1 1 d D E .
C67 C 0.7602(7) 0.8156(9) 0.2523(7) 0.081(4) Uani 1 1 d DU . .
F64 F 0.8348(6) 0.7781(7) 0.2328(4) 0.118(4) Uani 1 1 d DU E .
F65 F 0.7612(8) 0.8944(6) 0.2268(5) 0.150(4) Uani 1 1 d DU E .
F66 F 0.7107(7) 0.8127(11) 0.2124(5) 0.191(7) Uani 1 1 d DU E .
C65 C 0.6423(6) 0.7381(7) 0.4292(6) 0.038(3) Uani 1 1 d D E .
C68 C 0.5603(7) 0.7203(7) 0.4523(5) 0.060(3) Uani 1 1 d DU . .
F67 F 0.5692(5) 0.6383(5) 0.4794(4) 0.073(2) Uani 1 1 d DU E .
F68 F 0.5160(4) 0.7493(5) 0.3961(4) 0.078(3) Uani 1 1 d DU E .
F69 F 0.5147(4) 0.7536(6) 0.5012(4) 0.078(2) Uani 1 1 d DU E .
S7 S 0.94194(18) 0.2440(2) 0.6857(2) 0.0500(9) Uani 1 1 d . . .
C70 C 0.9679(7) 0.1474(7) 0.6712(7) 0.043(3) Uani 1 1 d . . .
C72 C 1.0292(8) -0.0019(8) 0.7138(8) 0.058(4) Uani 1 1 d . . .
H72 H 1.0510 -0.0516 0.7510 0.069 Uiso 1 1 calc R . .
C74 C 0.9919(8) 0.0671(9) 0.5928(8) 0.065(4) Uani 1 1 d . . .
H74 H 0.9883 0.0652 0.5469 0.078 Uiso 1 1 calc R . .
C71 C 1.0016(6) 0.0721(7) 0.7267(5) 0.040(3) Uani 1 1 d D . .
C76 C 1.0051(6) 0.0718(6) 0.8015(7) 0.056(3) Uani 1 1 d DU . .
F71 F 0.9306(4) 0.1000(5) 0.8325(4) 0.073(2) Uani 1 1 d DU . .
F72 F 1.0355(6) -0.0050(5) 0.8449(4) 0.089(3) Uani 1 1 d DU . .
F73 F 1.0509(5) 0.1174(5) 0.8022(4) 0.078(2) Uani 1 1 d DU . .
C73 C 1.0252(8) -0.0041(7) 0.6456(8) 0.064(4) Uani 1 1 d D D .
C77 C 1.0544(8) -0.0854(9) 0.6325(7) 0.117(5) Uani 1 1 d DU . .
F74 F 1.0176(11) -0.1403(10) 0.6819(12) 0.141(6) Uani 0.537(10) 1 d PDU D 1
F75 F 1.1319(7) -0.1235(10) 0.6460(11) 0.086(4) Uani 0.537(10) 1 d PDU D 1
F76 F 1.048(2) -0.0804(13) 0.5674(10) 0.213(11) Uani 0.537(10) 1 d PDU D 1
C75 C 0.9632(7) 0.1427(7) 0.6055(6) 0.048(3) Uani 1 1 d D . .
C78 C 0.9236(7) 0.2173(7) 0.5449(6) 0.065(3) Uani 1 1 d DU . .
F77 F 0.9239(6) 0.2000(5) 0.4862(4) 0.101(3) Uani 1 1 d DU . .
F78 F 0.8442(4) 0.2480(4) 0.5655(4) 0.067(2) Uani 1 1 d DU . .
F79 F 0.9597(5) 0.2776(5) 0.5237(5) 0.085(2) Uani 1 1 d DU . .
F74' F 1.1124(12) -0.0818(15) 0.5768(13) 0.141(6) Uani 0.463(10) 1 d PDU D 2
F75' F 1.0002(10) -0.1024(13) 0.6060(12) 0.086(4) Uani 0.463(10) 1 d PDU D 2
F76' F 1.079(2) -0.1511(10) 0.6870(12) 0.213(11) Uani 0.463(10) 1 d PDU D 2
S8' S 0.5308(7) 0.7572(4) 0.8572(4) 0.058(3) Uani 0.640(17) 1 d PDU E 1
C80 C 0.5130(9) 0.8579(11) 0.8604(14) 0.040(4) Uani 0.640(17) 1 d PDU E 1
C82 C 0.4181(12) 0.9825(11) 0.8792(15) 0.050(5) Uani 0.640(17) 1 d PDU E 1
H82 H 0.3636 1.0162 0.8833 0.060 Uiso 0.640(17) 1 calc PR E 1
C84 C 0.5621(11) 0.9596(14) 0.879(2) 0.051(5) Uani 0.640(17) 1 d PDU E 1
H84 H 0.6061 0.9766 0.8839 0.061 Uiso 0.640(17) 1 calc PR E 1
C81 C 0.4328(10) 0.9086(10) 0.8665(12) 0.048(4) Uani 0.640(17) 1 d PDU E 1
C86 C 0.3594(11) 0.8832(9) 0.8629(9) 0.059(4) Uani 0.640(17) 1 d PDU E 1
F81 F 0.3511(10) 0.8137(8) 0.9140(8) 0.063(4) Uani 0.640(17) 1 d PDU E 1
F82 F 0.2908(9) 0.9428(9) 0.8656(11) 0.091(5) Uani 0.640(17) 1 d PDU E 1
F83 F 0.3629(12) 0.8708(11) 0.8004(7) 0.084(5) Uani 0.640(17) 1 d PDU E 1
C83 C 0.4823(10) 1.0074(11) 0.8858(16) 0.051(5) Uani 0.640(17) 1 d PDU E 1
C87 C 0.4659(12) 1.0891(10) 0.8963(11) 0.061(5) Uani 0.640(17) 1 d PDU E 1
F84 F 0.3965(13) 1.1071(14) 0.9369(11) 0.089(7) Uani 0.640(17) 1 d PDU E 1
F85 F 0.5233(16) 1.0909(13) 0.9302(15) 0.099(7) Uani 0.640(17) 1 d PDU E 1
F86 F 0.4596(18) 1.1525(13) 0.8347(11) 0.086(7) Uani 0.640(17) 1 d PDU E 1
C85 C 0.5776(9) 0.8865(10) 0.8639(13) 0.046(4) Uani 0.640(17) 1 d PDU E 1
C88 C 0.6665(10) 0.8344(9) 0.8609(8) 0.052(4) Uani 0.640(17) 1 d PDU E 1
F87 F 0.6803(10) 0.7607(8) 0.9118(7) 0.070(4) Uani 0.640(17) 1 d PDU E 1
F88 F 0.7171(8) 0.8721(10) 0.8675(10) 0.079(4) Uani 0.640(17) 1 d PDU E 1
F89 F 0.6910(9) 0.8209(9) 0.7979(7) 0.061(4) Uani 0.640(17) 1 d PDU E 1
S8" S 0.5860(13) 0.7491(6) 0.8654(6) 0.054(4) Uani 0.360(17) 1 d PDU E 2
C80" C 0.5501(13) 0.8540(16) 0.862(3) 0.039(6) Uani 0.360(17) 1 d PDU E 2
C82" C 0.4386(16) 0.9786(17) 0.861(3) 0.047(7) Uani 0.360(17) 1 d PDU E 2
H82" H 0.3824 1.0080 0.8574 0.057 Uiso 0.360(17) 1 calc PR E 2
C84" C 0.5746(17) 0.974(2) 0.873(5) 0.049(6) Uani 0.360(17) 1 d PDU E 2
H84" H 0.6120 1.0003 0.8760 0.059 Uiso 0.360(17) 1 calc PR E 2
C81" C 0.4669(13) 0.8983(14) 0.859(2) 0.041(5) Uani 0.360(17) 1 d PDU E 2
C86" C 0.4036(15) 0.8635(13) 0.8484(11) 0.052(6) Uani 0.360(17) 1 d PDU E 2
F81" F 0.3946(18) 0.7966(16) 0.9038(13) 0.067(8) Uani 0.360(17) 1 d PDU E 2
F82" F 0.3299(14) 0.9183(17) 0.8401(16) 0.081(7) Uani 0.360(17) 1 d PDU E 2
F83" F 0.4241(17) 0.8415(14) 0.7893(11) 0.060(7) Uani 0.360(17) 1 d PDU E 2
C83" C 0.4924(15) 1.0153(17) 0.870(3) 0.052(6) Uani 0.360(17) 1 d PDU E 2
C87" C 0.4626(18) 1.1020(15) 0.872(2) 0.068(7) Uani 0.360(17) 1 d PDU E 2
F84" F 0.3875(19) 1.118(2) 0.9052(19) 0.072(9) Uani 0.360(17) 1 d PDU E 2
F85" F 0.511(3) 1.118(2) 0.907(3) 0.095(10) Uani 0.360(17) 1 d PDU E 2
F86" F 0.459(3) 1.160(2) 0.808(2) 0.090(10) Uani 0.360(17) 1 d PDU E 2
C85" C 0.6026(11) 0.8930(15) 0.872(2) 0.045(5) Uani 0.360(17) 1 d PDU E 2
C88" C 0.6944(13) 0.8527(13) 0.8723(13) 0.059(6) Uani 0.360(17) 1 d PDU E 2
F87" F 0.7129(16) 0.7804(14) 0.9244(12) 0.073(7) Uani 0.360(17) 1 d PDU E 2
F88" F 0.7324(13) 0.8998(15) 0.8826(16) 0.078(8) Uani 0.360(17) 1 d PDU E 2
F89" F 0.7271(16) 0.8392(16) 0.8105(12) 0.074(8) Uani 0.360(17) 1 d PDU E 2
O1 O 0.6778(4) 0.5200(4) 0.7064(3) 0.0251(16) Uani 1 1 d . E .
C400 C 0.7269(18) 0.1217(17) 0.5750(11) 0.235(13) Uani 1 1 d DU . .
H40A H 0.7759 0.0831 0.5603 0.352 Uiso 1 1 calc R . .
H40B H 0.7271 0.1787 0.5458 0.352 Uiso 1 1 calc R . .
H40C H 0.6780 0.1109 0.5679 0.352 Uiso 1 1 calc R . .
C401 C 0.7263(11) 0.1098(10) 0.6554(9) 0.120(6) Uani 1 1 d DU . .
C402 C 0.6649(10) 0.1533(10) 0.6917(10) 0.117(6) Uani 1 1 d DU . .
H402 H 0.6185 0.1920 0.6682 0.141 Uiso 1 1 calc R . .
C403 C 0.6701(12) 0.1412(11) 0.7619(11) 0.121(6) Uani 1 1 d DU . .
H403 H 0.6285 0.1742 0.7861 0.146 Uiso 1 1 calc R . .
C404 C 0.7331(14) 0.0835(13) 0.7978(10) 0.142(7) Uani 1 1 d DU . .
H404 H 0.7348 0.0740 0.8474 0.170 Uiso 1 1 calc R . .
C405 C 0.7932(11) 0.0397(13) 0.7623(11) 0.150(8) Uani 1 1 d DU . .
H405 H 0.8380 -0.0011 0.7869 0.181 Uiso 1 1 calc R . .
C406 C 0.7905(11) 0.0533(13) 0.6917(11) 0.148(8) Uani 1 1 d DU . .
H406 H 0.8343 0.0228 0.6670 0.177 Uiso 1 1 calc R . .
C500 C 0.3713(11) 0.9989(10) 0.6244(10) 0.126(7) Uani 1 1 d DU . .
H50A H 0.3397 1.0290 0.6574 0.188 Uiso 1 1 calc R . .
H50B H 0.3583 0.9461 0.6384 0.188 Uiso 1 1 calc R . .
H50C H 0.3572 1.0321 0.5751 0.188 Uiso 1 1 calc R . .
C501 C 0.4638(9) 0.9823(7) 0.6280(6) 0.084(4) Uani 1 1 d DU . .
C502 C 0.4886(11) 1.0084(10) 0.6734(8) 0.109(5) Uani 1 1 d DU . .
H502 H 0.4496 1.0345 0.7043 0.130 Uiso 1 1 calc R . .
C503 C 0.5697(12) 0.9965(12) 0.6739(11) 0.138(7) Uani 1 1 d DU . .
H503 H 0.5872 1.0192 0.7020 0.166 Uiso 1 1 calc R . .
C504 C 0.6259(10) 0.9529(12) 0.6351(11) 0.128(7) Uani 1 1 d DU . .
H504 H 0.6824 0.9402 0.6400 0.154 Uiso 1 1 calc R . .
C505 C 0.6022(9) 0.9272(10) 0.5892(9) 0.107(6) Uani 1 1 d DU . .
H505 H 0.6416 0.9004 0.5589 0.128 Uiso 1 1 calc R . .
C506 C 0.5209(8) 0.9405(8) 0.5871(7) 0.074(4) Uani 1 1 d DU . .
H506 H 0.5036 0.9205 0.5569 0.089 Uiso 1 1 calc R . .

loop_
_atom_site_aniso_label
_atom_site_aniso_U_11
_atom_site_aniso_U_22
_atom_site_aniso_U_33
_atom_site_aniso_U_23
_atom_site_aniso_U_13
_atom_site_aniso_U_12
Pb1 0.0409(3) 0.0340(3) 0.0365(3) -0.0097(2) -0.0005(2) -0.0142(2)
Pb2 0.0307(2) 0.0345(3) 0.0372(3) -0.0124(2) -0.0042(2) -0.0092(2)
Pb3 0.0266(2) 0.0356(3) 0.0321(2) -0.0077(2) -0.00801(18) -0.01036(19)
Pb4 0.0239(2) 0.0375(3) 0.0371(3) -0.0119(2) 0.00006(19) -0.0137(2)
Pb5 0.0273(2) 0.0310(2) 0.0266(2) -0.00871(19) -0.00230(18) -0.00851(19)
S1 0.0226(14) 0.0305(16) 0.0318(16) -0.0083(13) -0.0035(12) -0.0057(12)
C10 0.025(6) 0.040(7) 0.031(6) -0.022(6) 0.005(5) -0.007(5)
C12 0.021(6) 0.054(8) 0.041(7) -0.018(6) -0.004(5) -0.013(6)
C14 0.039(7) 0.028(6) 0.024(6) -0.003(5) -0.010(5) 0.005(5)
C11 0.021(6) 0.032(7) 0.036(7) -0.011(5) -0.009(5) -0.007(5)
C16 0.034(6) 0.045(7) 0.058(7) -0.015(7) -0.017(6) -0.016(5)
F11 0.050(4) 0.043(4) 0.073(5) -0.017(4) -0.018(4) -0.014(3)
F12 0.042(4) 0.062(5) 0.042(4) -0.008(3) 0.000(3) -0.023(3)
F13 0.035(4) 0.064(5) 0.086(6) 0.007(4) -0.026(4) -0.023(3)
C13 0.028(7) 0.058(9) 0.034(7) -0.013(6) 0.001(5) -0.013(6)
C17 0.046(7) 0.067(8) 0.059(7) -0.011(6) -0.019(6) -0.009(6)
F14 0.055(6) 0.093(9) 0.054(6) 0.006(5) -0.027(5) -0.018(6)
F15 0.058(8) 0.121(9) 0.110(11) 0.045(8) -0.065(7) -0.048(8)
F16 0.127(14) 0.129(11) 0.160(14) -0.099(12) -0.098(10) 0.080(9)
C15 0.025(6) 0.030(7) 0.035(7) -0.016(6) -0.004(5) -0.002(5)
C18 0.033(6) 0.046(7) 0.029(6) -0.009(5) -0.005(5) -0.011(5)
F17 0.042(4) 0.052(4) 0.045(4) 0.003(3) -0.003(3) -0.012(3)
F18 0.034(4) 0.053(4) 0.048(4) -0.014(3) -0.007(3) -0.022(3)
F19 0.023(3) 0.053(4) 0.044(4) -0.012(3) 0.001(3) 0.000(3)
F14' 0.055(6) 0.093(9) 0.054(6) 0.006(5) -0.027(5) -0.018(6)
F15' 0.058(8) 0.121(9) 0.110(11) 0.045(8) -0.065(7) -0.048(8)
F16' 0.127(14) 0.129(11) 0.160(14) -0.099(12) -0.098(10) 0.080(9)
S2 0.0206(14) 0.0320(16) 0.0299(15) -0.0075(13) -0.0023(12) -0.0103(12)
C20 0.029(6) 0.032(7) 0.029(6) -0.005(5) -0.001(5) -0.014(5)
C22 0.021(6) 0.036(7) 0.054(8) -0.021(6) -0.013(6) -0.003(5)
C24 0.037(7) 0.054(8) 0.022(6) -0.011(6) 0.004(5) -0.027(6)
C21 0.028(6) 0.043(7) 0.035(7) -0.010(6) -0.003(5) -0.019(5)
C26 0.039(7) 0.075(8) 0.037(8) 0.006(6) -0.016(5) -0.030(7)
F21 0.041(4) 0.089(6) 0.040(4) 0.000(4) -0.015(3) -0.034(4)
F22 0.042(4) 0.151(7) 0.049(5) -0.033(5) 0.002(4) -0.037(5)
F23 0.060(5) 0.084(5) 0.076(6) 0.035(4) -0.037(4) -0.048(4)
C23 0.034(7) 0.055(8) 0.034(7) -0.017(6) 0.001(6) -0.024(6)
C27 0.048(8) 0.119(10) 0.054(7) -0.039(7) -0.001(6) -0.036(7)
F24 0.055(9) 0.191(15) 0.084(8) -0.081(11) 0.023(7) -0.079(10)
F25 0.039(7) 0.172(13) 0.051(6) -0.023(7) 0.007(5) -0.045(9)
F26 0.043(7) 0.132(9) 0.092(9) -0.047(7) 0.027(6) -0.031(6)
C25 0.036(7) 0.034(7) 0.038(7) -0.021(6) 0.002(5) -0.019(5)
C28 0.032(6) 0.034(7) 0.031(6) -0.017(5) 0.004(5) -0.014(5)
F27 0.047(4) 0.045(4) 0.040(4) -0.001(3) -0.003(3) -0.023(3)
F28 0.034(4) 0.037(4) 0.043(4) -0.011(3) -0.001(3) 0.001(3)
F29 0.035(4) 0.038(4) 0.049(4) -0.014(3) -0.013(3) -0.010(3)
F24' 0.055(9) 0.191(15) 0.084(8) -0.081(11) 0.023(7) -0.079(10)
F25' 0.039(7) 0.172(13) 0.051(6) -0.023(7) 0.007(5) -0.045(9)
F26' 0.043(7) 0.132(9) 0.092(9) -0.047(7) 0.027(6) -0.031(6)
S3 0.0287(15) 0.0348(16) 0.0284(15) -0.0144(13) -0.0019(12) -0.0113(13)
C30 0.030(6) 0.025(6) 0.026(6) -0.002(5) -0.003(5) -0.006(5)
C32 0.022(6) 0.042(7) 0.046(7) -0.017(6) -0.019(5) -0.009(5)
C34 0.030(6) 0.043(7) 0.024(6) -0.016(5) 0.007(5) -0.012(5)
C31 0.027(6) 0.026(6) 0.033(6) -0.015(5) -0.002(5) -0.012(5)
C36 0.036(6) 0.040(6) 0.037(6) -0.018(5) -0.002(5) -0.018(5)
F31 0.046(4) 0.076(5) 0.044(4) -0.028(4) -0.003(3) -0.033(4)
F32 0.041(4) 0.052(4) 0.039(4) -0.008(3) -0.006(3) -0.026(3)
F33 0.026(3) 0.059(4) 0.044(4) -0.018(3) -0.008(3) -0.008(3)
C33 0.027(6) 0.038(7) 0.034(7) -0.017(6) -0.011(5) 0.002(5)
C37 0.043(6) 0.071(8) 0.054(8) -0.031(6) 0.001(5) -0.017(6)
F34 0.083(8) 0.208(15) 0.104(14) -0.119(14) 0.049(9) -0.087(11)
F35 0.075(7) 0.125(10) 0.071(10) -0.059(9) -0.021(7) 0.015(7)
F36 0.169(14) 0.068(7) 0.045(7) -0.040(6) 0.014(9) -0.017(7)
C35 0.031(6) 0.034(7) 0.045(7) -0.020(6) -0.001(5) -0.012(5)
C38 0.044(7) 0.053(7) 0.043(6) -0.019(6) 0.005(5) -0.030(6)
F37 0.076(5) 0.052(4) 0.060(5) -0.021(4) -0.001(4) -0.036(4)
F38 0.059(5) 0.119(7) 0.063(5) -0.047(5) 0.026(4) -0.068(5)
F39 0.037(4) 0.073(5) 0.051(4) -0.028(4) -0.003(3) -0.025(3)
F34' 0.083(8) 0.208(15) 0.104(14) -0.119(14) 0.049(9) -0.087(11)
F35' 0.075(7) 0.125(10) 0.071(10) -0.059(9) -0.021(7) 0.015(7)
F36' 0.169(14) 0.068(7) 0.045(7) -0.040(6) 0.014(9) -0.017(7)
S4 0.0291(15) 0.0353(17) 0.0331(16) -0.0120(14) -0.0077(13) -0.0099(13)
C40 0.032(6) 0.033(7) 0.043(7) -0.023(6) 0.002(5) -0.006(5)
C42 0.044(7) 0.047(8) 0.032(7) -0.022(6) -0.004(6) -0.017(6)
C44 0.025(6) 0.043(7) 0.057(8) -0.027(7) 0.005(6) -0.019(6)
C41 0.028(6) 0.032(7) 0.048(8) -0.015(6) -0.010(6) -0.001(5)
C46 0.040(6) 0.056(8) 0.034(6) -0.001(6) -0.016(6) -0.021(6)
F41 0.079(5) 0.087(6) 0.037(4) 0.001(4) -0.022(4) -0.052(5)
F42 0.061(4) 0.047(4) 0.054(4) -0.005(3) -0.023(4) -0.026(3)
F43 0.042(4) 0.076(5) 0.041(4) -0.013(4) 0.003(3) -0.030(3)
C43 0.024(6) 0.062(8) 0.053(8) -0.038(7) 0.000(6) -0.021(6)
C47 0.050(7) 0.097(10) 0.070(7) -0.037(8) -0.006(8) -0.040(8)
F44 0.079(6) 0.108(6) 0.149(8) -0.060(6) -0.043(6) -0.037(5)
F45 0.038(4) 0.141(8) 0.107(7) -0.053(6) -0.017(4) -0.024(5)
F46 0.087(6) 0.181(9) 0.065(5) -0.041(5) -0.017(5) -0.078(7)
C45 0.027(6) 0.046(8) 0.045(7) -0.023(6) 0.005(5) -0.014(6)
C48 0.046(7) 0.058(8) 0.047(8) -0.018(6) -0.009(6) -0.027(5)
F47 0.074(5) 0.093(6) 0.060(5) -0.011(4) -0.003(4) -0.063(5)
F48 0.052(4) 0.057(5) 0.049(4) -0.003(4) -0.006(3) -0.026(3)
F49 0.058(4) 0.086(5) 0.042(4) -0.033(4) 0.011(3) -0.040(4)
S5 0.0234(14) 0.0311(16) 0.0309(15) -0.0115(13) -0.0020(12) -0.0060(12)
C50 0.025(6) 0.025(6) 0.025(6) -0.010(5) -0.010(5) -0.005(5)
C52 0.029(6) 0.033(7) 0.027(6) -0.001(5) -0.002(5) -0.013(5)
C54 0.038(7) 0.038(7) 0.051(8) -0.016(6) -0.018(6) -0.006(6)
C51 0.033(7) 0.021(6) 0.035(7) -0.006(5) -0.013(5) -0.007(5)
C56 0.033(6) 0.032(6) 0.032(6) -0.005(5) -0.004(5) -0.019(5)
F51 0.048(4) 0.020(3) 0.051(4) -0.005(3) -0.016(3) 0.002(3)
F52 0.025(3) 0.034(4) 0.037(4) 0.000(3) -0.011(3) -0.004(3)
F53 0.036(4) 0.046(4) 0.035(4) -0.004(3) -0.002(3) -0.004(3)
C53 0.028(6) 0.052(8) 0.037(7) -0.016(6) -0.008(6) -0.013(6)
C57 0.038(7) 0.057(7) 0.055(7) -0.019(7) -0.008(6) -0.001(7)
F54 0.035(4) 0.102(6) 0.052(4) -0.022(4) -0.001(3) 0.009(4)
F55 0.026(4) 0.165(9) 0.054(5) -0.029(5) -0.009(3) 0.000(5)
F56 0.058(5) 0.069(5) 0.224(12) -0.079(7) 0.032(6) 0.006(5)
C55 0.036(7) 0.035(7) 0.020(6) -0.006(5) 0.000(5) -0.010(5)
C58 0.043(7) 0.045(7) 0.022(6) -0.002(5) -0.012(5) -0.002(5)
F57 0.051(4) 0.071(5) 0.036(4) 0.003(4) -0.025(3) 0.009(4)
F58 0.053(4) 0.064(5) 0.045(4) -0.026(4) -0.018(3) -0.002(3)
F59 0.052(4) 0.048(4) 0.045(4) -0.001(3) -0.005(3) -0.013(3)
S6 0.0301(15) 0.0352(17) 0.0316(16) -0.0052(13) -0.0013(12) -0.0133(13)
C60 0.041(7) 0.021(6) 0.034(7) -0.005(5) 0.005(6) -0.013(5)
C62 0.027(6) 0.051(8) 0.046(8) -0.022(7) 0.010(6) -0.014(6)
C64 0.048(8) 0.052(8) 0.027(7) -0.007(6) -0.012(6) -0.013(6)
C61 0.027(6) 0.035(7) 0.034(7) -0.008(6) -0.006(5) -0.007(5)
C66 0.050(8) 0.043(7) 0.039(7) -0.003(5) 0.006(5) -0.023(5)
F61 0.051(4) 0.071(5) 0.059(5) 0.005(4) -0.008(3) -0.039(4)
F62 0.059(4) 0.067(5) 0.060(5) -0.031(4) -0.001(3) -0.032(4)
F63 0.053(4) 0.053(4) 0.055(5) -0.005(3) -0.012(3) -0.024(3)
C63 0.034(7) 0.064(9) 0.027(7) -0.004(6) 0.012(6) -0.019(6)
C67 0.072(8) 0.136(11) 0.037(9) -0.027(9) 0.010(7) -0.041(10)
F64 0.096(6) 0.159(9) 0.055(6) -0.030(6) 0.033(5) -0.010(6)
F65 0.193(12) 0.110(7) 0.067(7) 0.015(6) 0.036(7) -0.018(7)
F66 0.142(8) 0.42(2) 0.036(6) -0.041(9) 0.004(6) -0.152(13)
C65 0.040(7) 0.043(7) 0.033(7) -0.009(6) 0.000(6) -0.020(6)
C68 0.061(9) 0.078(8) 0.040(8) -0.002(6) -0.015(6) -0.032(8)
F67 0.094(6) 0.085(5) 0.048(5) 0.016(4) -0.028(4) -0.067(5)
F68 0.055(5) 0.127(7) 0.044(4) 0.011(4) -0.020(4) -0.049(5)
F69 0.035(4) 0.132(7) 0.055(5) -0.021(5) 0.007(4) -0.025(4)
S7 0.0315(17) 0.0402(19) 0.080(2) -0.0288(18) -0.0057(16) -0.0009(14)
C70 0.033(7) 0.042(8) 0.056(9) -0.024(7) 0.005(6) -0.007(6)
C72 0.060(9) 0.044(9) 0.068(10) -0.027(8) -0.016(7) 0.002(7)
C74 0.072(10) 0.066(11) 0.051(9) -0.028(8) -0.024(8) 0.010(8)
C71 0.034(7) 0.044(8) 0.040(7) -0.022(6) -0.009(6) 0.006(6)
C76 0.046(7) 0.045(7) 0.078(10) -0.034(7) -0.016(7) 0.009(6)
F71 0.062(4) 0.088(6) 0.071(5) -0.048(5) 0.007(4) -0.006(4)
F72 0.120(7) 0.061(5) 0.068(6) -0.031(4) -0.028(5) 0.018(5)
F73 0.060(5) 0.108(6) 0.088(6) -0.052(5) -0.021(4) -0.020(5)
C73 0.062(9) 0.044(9) 0.084(11) -0.042(8) -0.034(8) 0.028(7)
C77 0.111(11) 0.105(12) 0.134(13) -0.066(10) -0.089(9) 0.049(8)
F74 0.077(9) 0.111(12) 0.286(18) -0.146(13) -0.031(11) 0.009(9)
F75 0.077(7) 0.058(10) 0.110(11) -0.043(9) -0.035(7) 0.029(6)
F76 0.38(3) 0.086(12) 0.182(13) -0.093(11) -0.214(16) 0.095(19)
C75 0.031(7) 0.047(8) 0.061(9) -0.026(7) -0.006(6) 0.006(6)
C78 0.070(8) 0.046(9) 0.072(10) -0.029(8) -0.033(8) 0.022(6)
F77 0.136(8) 0.080(6) 0.063(5) -0.034(5) -0.049(5) 0.038(5)
F78 0.057(4) 0.058(5) 0.076(5) -0.026(4) -0.034(4) 0.020(4)
F79 0.075(5) 0.062(6) 0.087(6) -0.012(5) -0.004(5) 0.004(4)
F74' 0.077(9) 0.111(12) 0.286(18) -0.146(13) -0.031(11) 0.009(9)
F75' 0.077(7) 0.058(10) 0.110(11) -0.043(9) -0.035(7) 0.029(6)
F76' 0.38(3) 0.086(12) 0.182(13) -0.093(11) -0.214(16) 0.095(19)
S8' 0.083(7) 0.039(3) 0.056(4) -0.024(3) 0.027(4) -0.032(4)
C80 0.061(8) 0.041(8) 0.026(9) -0.017(8) 0.015(13) -0.029(7)
C82 0.055(9) 0.048(8) 0.054(14) -0.025(8) 0.008(11) -0.023(7)
C84 0.058(8) 0.046(10) 0.063(12) -0.027(10) 0.009(11) -0.030(7)
C81 0.060(7) 0.044(8) 0.044(10) -0.015(8) 0.002(10) -0.024(6)
C86 0.066(9) 0.047(10) 0.071(10) -0.020(8) -0.017(12) -0.020(8)
F81 0.063(11) 0.059(7) 0.075(8) -0.018(6) 0.000(8) -0.035(7)
F82 0.068(8) 0.053(8) 0.162(16) -0.036(8) -0.035(10) -0.014(7)
F83 0.108(13) 0.098(13) 0.064(7) -0.014(7) -0.025(9) -0.055(11)
C83 0.062(8) 0.042(7) 0.060(13) -0.026(8) 0.011(9) -0.025(6)
C87 0.076(10) 0.039(8) 0.076(14) -0.026(8) -0.004(8) -0.018(8)
F84 0.117(10) 0.084(12) 0.096(16) -0.073(12) 0.024(11) -0.036(9)
F85 0.126(13) 0.057(14) 0.144(18) -0.051(12) -0.055(11) -0.019(12)
F86 0.124(14) 0.035(7) 0.084(13) -0.012(8) -0.009(11) -0.014(9)
C85 0.054(7) 0.038(8) 0.049(10) -0.016(7) 0.010(9) -0.024(6)
C88 0.063(8) 0.041(8) 0.066(9) -0.031(7) 0.000(10) -0.020(7)
F87 0.079(11) 0.058(7) 0.065(7) -0.019(6) -0.010(7) -0.008(6)
F88 0.056(8) 0.085(10) 0.121(12) -0.054(9) -0.016(8) -0.024(7)
F89 0.069(10) 0.055(8) 0.060(7) -0.030(6) 0.015(7) -0.017(7)
S8" 0.084(12) 0.027(5) 0.041(6) -0.009(4) -0.004(7) -0.009(6)
C80" 0.049(11) 0.035(10) 0.037(14) -0.011(12) 0.015(16) -0.027(9)
C82" 0.049(11) 0.050(10) 0.051(17) -0.031(11) 0.017(14) -0.021(8)
C84" 0.057(10) 0.047(11) 0.056(15) -0.026(13) 0.013(14) -0.031(9)
C81" 0.051(10) 0.041(9) 0.039(13) -0.020(10) 0.011(13) -0.023(7)
C86" 0.064(12) 0.051(12) 0.053(12) -0.019(9) -0.011(14) -0.025(10)
F81" 0.076(19) 0.083(15) 0.063(11) -0.013(11) -0.006(14) -0.061(14)
F82" 0.065(12) 0.084(16) 0.11(2) -0.058(13) -0.020(14) -0.012(11)
F83" 0.083(17) 0.052(14) 0.060(11) -0.027(10) -0.019(13) -0.019(13)
C83" 0.061(10) 0.042(9) 0.062(15) -0.030(10) 0.011(12) -0.021(7)
C87" 0.083(12) 0.053(10) 0.085(19) -0.046(12) -0.001(12) -0.017(10)
F84" 0.079(12) 0.074(17) 0.09(2) -0.071(18) -0.011(14) -0.002(11)
F85" 0.091(16) 0.047(19) 0.17(3) -0.06(2) -0.047(18) 0.001(15)
F86" 0.15(3) 0.035(11) 0.11(2) -0.037(13) -0.003(18) -0.047(16)
C85" 0.047(8) 0.050(9) 0.047(13) -0.027(10) 0.009(10) -0.022(7)
C88" 0.046(10) 0.062(13) 0.068(14) -0.020(10) 0.009(15) -0.024(10)
F87" 0.078(16) 0.065(13) 0.079(12) -0.020(10) -0.031(12) -0.015(10)
F88" 0.043(11) 0.073(15) 0.12(2) -0.037(14) -0.010(13) -0.018(12)
F89" 0.061(16) 0.055(16) 0.085(12) -0.027(11) 0.018(13) 0.001(12)
O1 0.024(4) 0.039(4) 0.016(4) -0.007(3) -0.005(3) -0.014(3)
C400 0.35(3) 0.29(3) 0.139(15) -0.048(18) -0.007(17) -0.23(3)
C401 0.130(14) 0.129(16) 0.131(12) -0.028(11) -0.017(10) -0.086(11)
C402 0.085(11) 0.084(12) 0.171(14) 0.005(12) -0.023(11) -0.055(9)
C403 0.122(13) 0.088(13) 0.189(15) -0.064(13) 0.023(12) -0.075(9)
C404 0.168(18) 0.16(2) 0.146(14) -0.035(12) -0.032(12) -0.117(13)
C405 0.075(12) 0.158(17) 0.187(16) 0.016(16) -0.038(13) -0.061(10)
C406 0.085(12) 0.153(18) 0.185(16) -0.040(16) 0.022(12) -0.046(10)
C500 0.116(9) 0.099(15) 0.126(17) -0.032(13) 0.002(12) 0.003(12)
C501 0.117(9) 0.044(9) 0.055(9) 0.006(6) -0.005(8) -0.005(8)
C502 0.164(12) 0.081(12) 0.064(11) -0.017(8) 0.005(11) -0.030(12)
C503 0.193(15) 0.092(15) 0.130(16) 0.007(10) -0.036(14) -0.078(15)
C504 0.096(11) 0.090(15) 0.160(19) 0.033(10) -0.043(11) -0.044(10)
C505 0.099(8) 0.052(10) 0.110(14) 0.025(8) 0.004(10) -0.014(9)
C506 0.105(8) 0.046(9) 0.049(8) 0.005(6) -0.009(8) -0.014(8)

loop_
_atom_type_symbol
_atom_type_description
_atom_type_scat_dispersion_real
_atom_type_scat_dispersion_imag
_atom_type_scat_source
C C 0.0033 0.0016 'International Tables Vol C Tables 4.2.6.8 and 6.1.1.4'
H H 0.0000 0.0000 'International Tables Vol C Tables 4.2.6.8 and 6.1.1.4'
F F 0.0171 0.0103 'International Tables Vol C Tables 4.2.6.8 and 6.1.1.4'
O O 0.0106 0.0060 'International Tables Vol C Tables 4.2.6.8 and 6.1.1.4'
S S 0.1246 0.1234 'International Tables Vol C Tables 4.2.6.8 and 6.1.1.4'
Pb Pb -3.3944 10.1111 'International Tables Vol C Tables 4.2.6.8 and 6.1.1.4'

loop_
_geom_angle_atom_site_label_1
_geom_angle_atom_site_label_2
_geom_angle_atom_site_label_3
_geom_angle
_geom_angle_site_symmetry_1
_geom_angle_site_symmetry_3
_geom_angle_publ_flag
S8' Pb1 S8" 21.1(3) . . ?
S8' Pb1 S4 96.8(3) . . y
S8" Pb1 S4 82.3(3) . . y
S8' Pb1 S5 85.46(18) . . y
S8" Pb1 S5 98.3(4) . . y
S4 Pb1 S5 81.32(8) . . y
S7 Pb2 S1 82.30(9) . . y
S7 Pb2 S3 100.65(9) . . y
S1 Pb2 S3 84.32(8) . . y
O1 Pb3 S3 67.79(18) . . y
O1 Pb3 S2 71.79(17) . . y
S3 Pb3 S2 84.96(7) . . y
O1 Pb3 S6 72.16(17) . . y
S3 Pb3 S6 82.88(8) . . y
S2 Pb3 S6 143.93(7) . . y
O1 Pb3 S5 67.48(18) . . y
S3 Pb3 S5 135.21(7) . . y
S2 Pb3 S5 83.61(8) . . y
S6 Pb3 S5 81.50(8) . . y
O1 Pb4 S6 76.06(18) . . y
O1 Pb4 S4 69.73(17) . . y
S6 Pb4 S4 89.14(8) . . y
O1 Pb4 S3 66.45(17) . . y
S6 Pb4 S3 85.04(8) . . y
S4 Pb4 S3 135.92(7) . . y
O1 Pb5 S2 74.30(17) . . y
O1 Pb5 S1 68.19(18) . . y
S2 Pb5 S1 89.46(8) . . y
O1 Pb5 S5 68.03(18) . . y
S2 Pb5 S5 86.54(8) . . y
S1 Pb5 S5 135.45(7) . . y
C10 S1 Pb2 109.6(3) . . ?
C10 S1 Pb5 124.8(3) . . ?
Pb2 S1 Pb5 104.50(8) . . ?
C11 C10 C15 117.3(9) . . ?
C11 C10 S1 120.0(8) . . ?
C15 C10 S1 122.7(7) . . ?
C13 C12 C11 122.1(9) . . ?
C15 C14 C13 119.7(10) . . ?
C12 C11 C10 120.1(9) . . ?
C12 C11 C16 117.5(8) . . ?
C10 C11 C16 122.4(9) . . ?
F12 C16 F13 106.2(8) . . ?
F12 C16 F11 105.1(8) . . ?
F13 C16 F11 105.5(8) . . ?
F12 C16 C11 114.3(8) . . ?
F13 C16 C11 112.8(8) . . ?
F11 C16 C11 112.2(8) . . ?
C12 C13 C14 118.5(9) . . ?
C12 C13 C17 123.1(9) . . ?
C14 C13 C17 118.3(9) . . ?
F16 C17 F16' 132.4(16) . . ?
F16 C17 F15 110.9(12) . . ?
F16' C17 F15 52.0(19) . . ?
F16 C17 F15' 46.6(15) . . ?
F16' C17 F15' 107.6(17) . . ?
F15 C17 F15' 132.7(15) . . ?
F16 C17 F14 106.1(12) . . ?
F16' C17 F14 53(2) . . ?
F15 C17 F14 103.1(10) . . ?
F15' C17 F14 61.9(18) . . ?
F16 C17 F14' 59.5(13) . . ?
F16' C17 F14' 104.7(16) . . ?
F15 C17 F14' 56.7(14) . . ?
F15' C17 F14' 102.4(15) . . ?
F14 C17 F14' 137.5(14) . . ?
F16 C17 C13 112.3(10) . . ?
F16' C17 C13 115.3(14) . . ?
F15 C17 C13 112.0(9) . . ?
F15' C17 C13 115.2(13) . . ?
F14 C17 C13 111.9(9) . . ?
F14' C17 C13 110.4(12) . . ?
C14 C15 C10 122.3(9) . . ?
C14 C15 C18 117.5(9) . . ?
C10 C15 C18 120.1(9) . . ?
F19 C18 F17 105.3(7) . . ?
F19 C18 F18 107.5(8) . . ?
F17 C18 F18 105.8(8) . . ?
F19 C18 C15 112.8(8) . . ?
F17 C18 C15 111.6(8) . . ?
F18 C18 C15 113.3(8) . . ?
C20 S2 Pb5 118.9(4) . . ?
C20 S2 Pb3 123.0(4) . . ?
Pb5 S2 Pb3 79.66(7) . . ?
C25 C20 C21 114.8(8) . . ?
C25 C20 S2 122.8(8) . . ?
C21 C20 S2 122.5(7) . . ?
C23 C22 C21 119.6(10) . . ?
C23 C24 C25 120.9(9) . . ?
C22 C21 C20 122.9(9) . . ?
C22 C21 C26 115.5(9) . . ?
C20 C21 C26 121.5(8) . . ?
F22 C26 F21 105.2(8) . . ?
F22 C26 F23 105.7(9) . . ?
F21 C26 F23 106.2(8) . . ?
F22 C26 C21 112.8(9) . . ?
F21 C26 C21 112.0(8) . . ?
F23 C26 C21 114.3(9) . . ?
C24 C23 C22 119.3(8) . . ?
C24 C23 C27 122.2(9) . . ?
C22 C23 C27 118.5(9) . . ?
F25' C27 F25 126.9(14) . . ?
F25' C27 F24' 112.7(15) . . ?
F25 C27 F24' 48.3(12) . . ?
F25' C27 F24 42.4(13) . . ?
F25 C27 F24 110.1(12) . . ?
F24' C27 F24 135.4(13) . . ?
F25' C27 F26 63.5(13) . . ?
F25 C27 F26 103.4(11) . . ?
F24' C27 F26 58.7(13) . . ?
F24 C27 F26 105.0(12) . . ?
F25' C27 F26' 105.2(14) . . ?
F25 C27 F26' 52.4(11) . . ?
F24' C27 F26' 100.1(13) . . ?
F24 C27 F26' 66.7(12) . . ?
F26 C27 F26' 142.3(13) . . ?
F25' C27 C23 116.6(12) . . ?
F25 C27 C23 116.1(10) . . ?
F24' C27 C23 113.1(11) . . ?
F24 C27 C23 111.5(10) . . ?
F26 C27 C23 109.9(10) . . ?
F26' C27 C23 107.2(11) . . ?
C20 C25 C24 122.1(9) . . ?
C20 C25 C28 122.2(8) . . ?
C24 C25 C28 115.6(9) . . ?
F27 C28 F28 106.0(7) . . ?
F27 C28 F29 106.7(7) . . ?
F28 C28 F29 106.6(7) . . ?
F27 C28 C25 112.5(7) . . ?
F28 C28 C25 112.3(7) . . ?
F29 C28 C25 112.2(7) . . ?
C30 S3 Pb2 109.8(3) . . ?
C30 S3 Pb3 125.1(4) . . ?
Pb2 S3 Pb3 107.59(8) . . ?
C30 S3 Pb4 132.0(3) . . ?
Pb2 S3 Pb4 99.82(8) . . ?
Pb3 S3 Pb4 76.98(7) . . ?
C31 C30 C35 116.6(9) . . ?
C31 C30 S3 120.8(7) . . ?
C35 C30 S3 122.5(8) . . ?
C33 C32 C31 118.6(9) . . ?
C35 C34 C33 120.0(9) . . ?
C30 C31 C32 121.5(8) . . ?
C30 C31 C36 121.9(8) . . ?
C32 C31 C36 116.4(8) . . ?
F31 C36 F33 106.1(7) . . ?
F31 C36 F32 105.7(7) . . ?
F33 C36 F32 106.5(7) . . ?
F31 C36 C31 113.0(7) . . ?
F33 C36 C31 112.3(7) . . ?
F32 C36 C31 112.8(8) . . ?
C32 C33 C34 121.1(9) . . ?
C32 C33 C37 118.6(9) . . ?
C34 C33 C37 120.2(9) . . ?
F34' C37 F36' 107.1(14) . . ?
F34' C37 F36 46.6(12) . . ?
F36' C37 F36 134.7(13) . . ?
F34' C37 F34 128.7(13) . . ?
F36' C37 F34 56.6(12) . . ?
F36 C37 F34 106.7(12) . . ?
F34' C37 F35 58.1(12) . . ?
F36' C37 F35 54.4(12) . . ?
F36 C37 F35 102.6(12) . . ?
F34 C37 F35 105.9(13) . . ?
F34' C37 F35' 104.6(13) . . ?
F36' C37 F35' 104.1(13) . . ?
F36 C37 F35' 62.7(12) . . ?
F34 C37 F35' 49.6(11) . . ?
F35 C37 F35' 135.2(13) . . ?
F34' C37 C33 115.4(11) . . ?
F36' C37 C33 111.8(10) . . ?
F36 C37 C33 113.2(10) . . ?
F34 C37 C33 115.7(10) . . ?
F35 C37 C33 111.6(10) . . ?
F35' C37 C33 113.0(11) . . ?
C34 C35 C30 122.1(9) . . ?
C34 C35 C38 117.4(9) . . ?
C30 C35 C38 120.5(9) . . ?
F38 C38 F39 106.7(8) . . ?
F38 C38 F37 107.0(8) . . ?
F39 C38 F37 106.3(8) . . ?
F38 C38 C35 111.4(8) . . ?
F39 C38 C35 114.0(8) . . ?
F37 C38 C35 111.1(8) . . ?
C40 S4 Pb1 115.8(4) . . ?
C40 S4 Pb4 119.9(3) . . ?
Pb1 S4 Pb4 104.71(9) . . ?
C41 C40 C45 117.1(9) . . ?
C41 C40 S4 120.9(8) . . ?
C45 C40 S4 122.1(8) . . ?
C43 C42 C41 120.1(10) . . ?
C45 C44 C43 119.6(9) . . ?
C42 C41 C40 120.9(9) . . ?
C42 C41 C46 116.6(9) . . ?
C40 C41 C46 122.5(9) . . ?
F41 C46 F42 106.3(8) . . ?
F41 C46 F43 105.1(8) . . ?
F42 C46 F43 107.0(8) . . ?
F41 C46 C41 112.2(8) . . ?
F42 C46 C41 113.1(8) . . ?
F43 C46 C41 112.5(8) . . ?
C42 C43 C44 121.0(9) . . ?
C42 C43 C47 120.1(10) . . ?
C44 C43 C47 118.9(9) . . ?
F45 C47 F46 106.9(10) . . ?
F45 C47 F44 104.8(9) . . ?
F46 C47 F44 108.5(10) . . ?
F45 C47 C43 110.6(9) . . ?
F46 C47 C43 113.5(9) . . ?
F44 C47 C43 112.0(10) . . ?
C44 C45 C40 121.2(10) . . ?
C44 C45 C48 117.4(9) . . ?
C40 C45 C48 121.2(9) . . ?
F47 C48 F49 105.8(8) . . ?
F47 C48 F48 105.6(8) . . ?
F49 C48 F48 105.3(8) . . ?
F47 C48 C45 112.7(8) . . ?
F49 C48 C45 112.8(9) . . ?
F48 C48 C45 113.8(8) . . ?
C50 S5 Pb1 106.9(3) . . ?
C50 S5 Pb5 128.1(3) . . ?
Pb1 S5 Pb5 103.72(8) . . ?
C50 S5 Pb3 127.7(3) . . ?
Pb1 S5 Pb3 110.30(8) . . ?
Pb5 S5 Pb3 76.05(6) . . ?
C51 C50 C55 117.8(9) . . ?
C51 C50 S5 122.2(7) . . ?
C55 C50 S5 120.1(7) . . ?
C51 C52 C53 120.2(9) . . ?
C55 C54 C53 120.7(10) . . ?
C52 C51 C50 122.0(9) . . ?
C52 C51 C56 115.8(9) . . ?
C50 C51 C56 122.1(9) . . ?
F52 C56 F53 105.5(7) . . ?
F52 C56 F51 106.8(7) . . ?
F53 C56 F51 106.6(7) . . ?
F52 C56 C51 114.2(7) . . ?
F53 C56 C51 112.2(8) . . ?
F51 C56 C51 111.0(7) . . ?
C52 C53 C54 118.9(9) . . ?
C52 C53 C57 120.9(9) . . ?
C54 C53 C57 120.2(10) . . ?
F55 C57 F56 104.9(10) . . ?
F55 C57 F54 106.3(9) . . ?
F56 C57 F54 107.7(10) . . ?
F55 C57 C53 112.8(9) . . ?
F56 C57 C53 112.0(9) . . ?
F54 C57 C53 112.7(9) . . ?
C54 C55 C50 120.3(9) . . ?
C54 C55 C58 117.2(9) . . ?
C50 C55 C58 122.4(9) . . ?
F59 C58 F57 106.3(8) . . ?
F59 C58 F58 106.1(8) . . ?
F57 C58 F58 105.7(8) . . ?
F59 C58 C55 113.1(8) . . ?
F57 C58 C55 112.6(8) . . ?
F58 C58 C55 112.4(8) . . ?
C60 S6 Pb4 118.2(4) . . ?
C60 S6 Pb3 121.8(4) . . ?
Pb4 S6 Pb3 78.83(7) . . ?
C65 C60 C61 115.9(9) . . ?
C65 C60 S6 121.8(8) . . ?
C61 C60 S6 122.2(9) . . ?
C61 C62 C63 121.2(10) . . ?
C63 C64 C65 122.3(11) . . ?
C62 C61 C60 121.6(10) . . ?
C62 C61 C66 116.2(9) . . ?
C60 C61 C66 122.2(9) . . ?
F61 C66 F62 105.9(8) . . ?
F61 C66 F63 107.7(8) . . ?
F62 C66 F63 107.4(8) . . ?
F61 C66 C61 111.2(8) . . ?
F62 C66 C61 111.6(8) . . ?
F63 C66 C61 112.6(8) . . ?
C64 C63 C62 118.4(9) . . ?
C64 C63 C67 121.0(11) . . ?
C62 C63 C67 120.6(10) . . ?
F64 C67 F66 108.1(11) . . ?
F64 C67 F65 101.8(11) . . ?
F66 C67 F65 103.7(13) . . ?
F64 C67 C63 114.5(11) . . ?
F66 C67 C63 114.7(10) . . ?
F65 C67 C63 112.8(11) . . ?
C64 C65 C60 120.3(9) . . ?
C64 C65 C68 117.7(10) . . ?
C60 C65 C68 121.9(9) . . ?
F69 C68 F68 106.5(9) . . ?
F69 C68 F67 107.7(9) . . ?
F68 C68 F67 106.3(9) . . ?
F69 C68 C65 114.0(9) . . ?
F68 C68 C65 111.0(9) . . ?
F67 C68 C65 111.0(9) . . ?
C70 S7 Pb2 104.5(4) . . ?
C75 C70 C71 117.9(10) . . ?
C75 C70 S7 121.7(10) . . ?
C71 C70 S7 120.1(9) . . ?
C71 C72 C73 119.7(12) . . ?
C73 C74 C75 120.7(12) . . ?
C72 C71 C70 120.7(11) . . ?
C72 C71 C76 118.3(10) . . ?
C70 C71 C76 121.0(10) . . ?
F73 C76 F72 107.4(10) . . ?
F73 C76 F71 107.2(9) . . ?
F72 C76 F71 105.9(9) . . ?
F73 C76 C71 113.0(9) . . ?
F72 C76 C71 110.8(9) . . ?
F71 C76 C71 112.1(9) . . ?
C74 C73 C72 120.0(11) . . ?
C74 C73 C77 120.8(11) . . ?
C72 C73 C77 119.2(11) . . ?
F76' C77 F76 128.6(17) . . ?
F76' C77 F75 54.9(17) . . ?
F76 C77 F75 107.5(15) . . ?
F76' C77 F75' 104.7(15) . . ?
F76 C77 F75' 48.6(16) . . ?
F75 C77 F75' 133.4(15) . . ?
F76' C77 F74' 110.5(17) . . ?
F76 C77 F74' 52.1(15) . . ?
F75 C77 F74' 61.5(13) . . ?
F75' C77 F74' 98.8(13) . . ?
F76' C77 F74 46.3(16) . . ?
F76 C77 F74 111.3(17) . . ?
F75 C77 F74 100.4(13) . . ?
F75' C77 F74 66.5(13) . . ?
F74' C77 F74 139.7(17) . . ?
F76' C77 C73 117.2(13) . . ?
F76 C77 C73 114.2(13) . . ?
F75 C77 C73 111.8(12) . . ?
F75' C77 C73 114.7(12) . . ?
F74' C77 C73 109.4(13) . . ?
F74 C77 C73 110.8(13) . . ?
C70 C75 C74 120.9(11) . . ?
C70 C75 C78 122.3(10) . . ?
C74 C75 C78 116.7(11) . . ?
F77 C78 F79 105.9(11) . . ?
F77 C78 F78 105.6(9) . . ?
F79 C78 F78 108.4(9) . . ?
F77 C78 C75 113.4(9) . . ?
F79 C78 C75 113.2(10) . . ?
F78 C78 C75 110.1(9) . . ?
C80 S8' Pb1 108.8(8) . . ?
C81 C80 C85 118.0(13) . . ?
C81 C80 S8' 120.5(9) . . ?
C85 C80 S8' 121.2(10) . . ?
C83 C82 C81 120.3(14) . . ?
C83 C84 C85 119.8(14) . . ?
C82 C81 C80 120.6(12) . . ?
C82 C81 C86 117.6(12) . . ?
C80 C81 C86 121.7(12) . . ?
F81 C86 F82 108.3(12) . . ?
F81 C86 F83 105.7(12) . . ?
F82 C86 F83 105.5(13) . . ?
F81 C86 C81 114.4(13) . . ?
F82 C86 C81 110.8(11) . . ?
F83 C86 C81 111.6(13) . . ?
C82 C83 C84 120.4(14) . . ?
C82 C83 C87 119.7(12) . . ?
C84 C83 C87 119.8(12) . . ?
F84 C87 F85 105.0(14) . . ?
F84 C87 F86 105.9(13) . . ?
F85 C87 F86 107.4(14) . . ?
F84 C87 C83 112.2(13) . . ?
F85 C87 C83 112.6(13) . . ?
F86 C87 C83 113.1(14) . . ?
C84 C85 C80 120.7(12) . . ?
C84 C85 C88 117.0(12) . . ?
C80 C85 C88 121.8(11) . . ?
F87 C88 F88 106.9(13) . . ?
F87 C88 F89 106.7(11) . . ?
F88 C88 F89 105.7(13) . . ?
F87 C88 C85 113.6(12) . . ?
F88 C88 C85 111.8(11) . . ?
F89 C88 C85 111.6(12) . . ?
C80" S8" Pb1 105.5(17) . . ?
C85" C80" C81" 116.8(15) . . ?
C85" C80" S8" 120.6(13) . . ?
C81" C80" S8" 122.1(12) . . ?
C83" C82" C81" 119.7(17) . . ?
C83" C84" C85" 120.0(17) . . ?
C82" C81" C80" 121.6(15) . . ?
C82" C81" C86" 116.0(15) . . ?
C80" C81" C86" 122.3(13) . . ?
F83" C86" F82" 105.8(16) . . ?
F83" C86" F81" 107.2(16) . . ?
F82" C86" F81" 107.2(16) . . ?
F83" C86" C81" 111.3(16) . . ?
F82" C86" C81" 112.7(15) . . ?
F81" C86" C81" 112.3(16) . . ?
C82" C83" C84" 120.2(17) . . ?
C82" C83" C87" 120.1(15) . . ?
C84" C83" C87" 119.6(15) . . ?
F84" C87" F86" 105.7(17) . . ?
F84" C87" F85" 107.5(18) . . ?
F86" C87" F85" 105.4(17) . . ?
F84" C87" C83" 111.8(16) . . ?
F86" C87" C83" 113.4(17) . . ?
F85" C87" C83" 112.6(17) . . ?
C84" C85" C80" 121.5(15) . . ?
C84" C85" C88" 116.8(15) . . ?
C80" C85" C88" 121.3(14) . . ?
F87" C88" F88" 106.3(16) . . ?
F87" C88" F89" 107.1(16) . . ?
F88" C88" F89" 107.7(17) . . ?
F87" C88" C85" 112.4(16) . . ?
F88" C88" C85" 111.5(14) . . ?
F89" C88" C85" 111.5(16) . . ?
Pb3 O1 Pb4 116.8(3) . . y
Pb3 O1 Pb5 116.5(3) . . y
Pb4 O1 Pb5 126.6(3) . . y
C402 C401 C406 118.2(13) . . ?
C402 C401 C400 123.2(15) . . ?
C406 C401 C400 118.6(15) . . ?
C401 C402 C403 119.8(13) . . ?
C404 C403 C402 121.3(14) . . ?
C405 C404 C403 118.9(14) . . ?
C404 C405 C406 120.4(14) . . ?
C405 C406 C401 121.3(14) . . ?
C502 C501 C506 119.5(12) . . ?
C502 C501 C500 119.6(12) . . ?
C506 C501 C500 120.9(12) . . ?
C503 C502 C501 119.1(13) . . ?
C504 C503 C502 120.9(14) . . ?
C503 C504 C505 120.4(14) . . ?
C504 C505 C506 118.7(13) . . ?
C505 C506 C501 121.0(12) . . ?

loop_
_geom_bond_atom_site_label_1
_geom_bond_atom_site_label_2
_geom_bond_distance
_geom_bond_site_symmetry_2
_geom_bond_publ_flag
Pb1 S8' 2.598(6) . y
Pb1 S8" 2.642(11) . y
Pb1 S4 2.834(3) . y
Pb1 S5 2.852(3) . y
Pb2 S7 2.614(3) . y
Pb2 S1 2.784(3) . y
Pb2 S3 2.909(3) . y
Pb3 O1 2.193(6) . y
Pb3 S3 2.979(3) . y
Pb3 S2 2.991(3) . y
Pb3 S6 3.042(3) . y
Pb3 S5 3.062(3) . y
Pb4 O1 2.206(6) . y
Pb4 S6 2.854(3) . y
Pb4 S4 2.954(3) . y
Pb4 S3 3.040(3) . y
Pb5 O1 2.215(6) . y
Pb5 S2 2.860(3) . y
Pb5 S1 2.950(3) . y
Pb5 S5 3.024(3) . y
S1 C10 1.803(11) . ?
C10 C11 1.400(13) . ?
C10 C15 1.405(14) . ?
C12 C13 1.374(15) . ?
C12 C11 1.380(14) . ?
C14 C15 1.365(14) . ?
C14 C13 1.407(14) . ?
C11 C16 1.492(14) . ?
C16 F12 1.331(9) . ?
C16 F13 1.338(9) . ?
C16 F11 1.349(9) . ?
C13 C17 1.495(14) . ?
C17 F16 1.304(11) . ?
C17 F16' 1.317(12) . ?
C17 F15 1.318(10) . ?
C17 F15' 1.323(12) . ?
C17 F14 1.335(10) . ?
C17 F14' 1.346(12) . ?
C15 C18 1.523(13) . ?
C18 F19 1.333(9) . ?
C18 F17 1.335(9) . ?
C18 F18 1.336(9) . ?
S2 C20 1.771(10) . ?
C20 C25 1.394(14) . ?
C20 C21 1.420(14) . ?
C22 C23 1.383(15) . ?
C22 C21 1.385(14) . ?
C24 C23 1.369(14) . ?
C24 C25 1.398(13) . ?
C21 C26 1.502(14) . ?
C26 F22 1.337(10) . ?
C26 F21 1.337(9) . ?
C26 F23 1.338(10) . ?
C23 C27 1.487(13) . ?
C27 F25' 1.293(11) . ?
C27 F25 1.294(11) . ?
C27 F24' 1.311(11) . ?
C27 F24 1.311(11) . ?
C27 F26 1.367(11) . ?
C27 F26' 1.370(11) . ?
C25 C28 1.518(13) . ?
C28 F27 1.329(9) . ?
C28 F28 1.339(9) . ?
C28 F29 1.345(9) . ?
S3 C30 1.780(10) . ?
C30 C31 1.401(14) . ?
C30 C35 1.412(14) . ?
C32 C33 1.376(14) . ?
C32 C31 1.410(14) . ?
C34 C35 1.361(14) . ?
C34 C33 1.380(14) . ?
C31 C36 1.497(12) . ?
C36 F31 1.333(9) . ?
C36 F33 1.337(9) . ?
C36 F32 1.339(9) . ?
C33 C37 1.492(13) . ?
C37 F34' 1.316(11) . ?
C37 F36' 1.318(11) . ?
C37 F36 1.318(11) . ?
C37 F34 1.319(11) . ?
C37 F35 1.338(11) . ?
C37 F35' 1.343(11) . ?
C35 C38 1.523(13) . ?
C38 F38 1.331(9) . ?
C38 F39 1.331(9) . ?
C38 F37 1.338(9) . ?
S4 C40 1.777(11) . ?
C40 C41 1.408(15) . ?
C40 C45 1.444(14) . ?
C42 C43 1.379(14) . ?
C42 C41 1.403(14) . ?
C44 C45 1.379(14) . ?
C44 C43 1.395(15) . ?
C41 C46 1.491(14) . ?
C46 F41 1.333(9) . ?
C46 F42 1.336(9) . ?
C46 F43 1.338(9) . ?
C43 C47 1.507(14) . ?
C47 F45 1.320(10) . ?
C47 F46 1.328(10) . ?
C47 F44 1.329(10) . ?
C45 C48 1.488(14) . ?
C48 F47 1.329(9) . ?
C48 F49 1.340(9) . ?
C48 F48 1.344(9) . ?
S5 C50 1.781(10) . ?
C50 C51 1.398(13) . ?
C50 C55 1.411(14) . ?
C52 C51 1.370(14) . ?
C52 C53 1.384(14) . ?
C54 C55 1.375(15) . ?
C54 C53 1.409(15) . ?
C51 C56 1.514(13) . ?
C56 F52 1.331(8) . ?
C56 F53 1.336(9) . ?
C56 F51 1.345(9) . ?
C53 C57 1.491(14) . ?
C57 F55 1.321(10) . ?
C57 F56 1.323(10) . ?
C57 F54 1.326(10) . ?
C55 C58 1.490(13) . ?
C58 F59 1.333(9) . ?
C58 F57 1.333(9) . ?
C58 F58 1.349(9) . ?
S6 C60 1.780(11) . ?
C60 C65 1.412(15) . ?
C60 C61 1.416(14) . ?
C62 C61 1.372(14) . ?
C62 C63 1.372(15) . ?
C64 C63 1.361(15) . ?
C64 C65 1.382(14) . ?
C61 C66 1.523(14) . ?
C66 F61 1.331(9) . ?
C66 F62 1.332(9) . ?
C66 F63 1.337(9) . ?
C63 C67 1.462(15) . ?
C67 F64 1.306(10) . ?
C67 F66 1.314(10) . ?
C67 F65 1.329(11) . ?
C65 C68 1.508(14) . ?
C68 F69 1.328(10) . ?
C68 F68 1.338(10) . ?
C68 F67 1.344(10) . ?
S7 C70 1.774(12) . ?
C70 C75 1.373(16) . ?
C70 C71 1.434(16) . ?
C72 C71 1.370(16) . ?
C72 C73 1.400(17) . ?
C74 C73 1.365(17) . ?
C74 C75 1.394(17) . ?
C71 C76 1.513(15) . ?
C76 F73 1.327(10) . ?
C76 F72 1.334(10) . ?
C76 F71 1.341(10) . ?
C73 C77 1.495(16) . ?
C77 F76' 1.297(12) . ?
C77 F76 1.300(11) . ?
C77 F75 1.327(11) . ?
C77 F75' 1.335(12) . ?
C77 F74' 1.341(12) . ?
C77 F74 1.344(12) . ?
C75 C78 1.513(15) . ?
C78 F77 1.325(10) . ?
C78 F79 1.327(10) . ?
C78 F78 1.349(10) . ?
S8' C80 1.771(15) . ?
C80 C81 1.404(14) . ?
C80 C85 1.405(15) . ?
C82 C83 1.379(14) . ?
C82 C81 1.387(16) . ?
C84 C83 1.383(14) . ?
C84 C85 1.391(16) . ?
C81 C86 1.515(15) . ?
C86 F81 1.325(11) . ?
C86 F82 1.326(12) . ?
C86 F83 1.339(12) . ?
C83 C87 1.499(16) . ?
C87 F84 1.327(11) . ?
C87 F85 1.333(12) . ?
C87 F86 1.333(11) . ?
C85 C88 1.525(15) . ?
C88 F87 1.325(11) . ?
C88 F88 1.329(11) . ?
C88 F89 1.335(11) . ?
S8" C80" 1.773(18) . ?
C80" C85" 1.403(16) . ?
C80" C81" 1.406(16) . ?
C82" C83" 1.380(16) . ?
C82" C81" 1.391(18) . ?
C84" C83" 1.381(16) . ?
C84" C85" 1.388(18) . ?
C81" C86" 1.515(16) . ?
C86" F83" 1.333(12) . ?
C86" F82" 1.335(12) . ?
C86" F81" 1.335(12) . ?
C83" C87" 1.499(18) . ?
C87" F84" 1.326(12) . ?
C87" F86" 1.329(13) . ?
C87" F85" 1.332(12) . ?
C85" C88" 1.522(16) . ?
C88" F87" 1.326(12) . ?
C88" F88" 1.327(12) . ?
C88" F89" 1.328(12) . ?
C400 C401 1.55(2) . ?
C401 C402 1.359(12) . ?
C401 C406 1.361(12) . ?
C402 C403 1.360(12) . ?
C403 C404 1.350(12) . ?
C404 C405 1.342(13) . ?
C405 C406 1.353(12) . ?
C500 C501 1.548(19) . ?
C501 C502 1.360(12) . ?
C501 C506 1.366(11) . ?
C502 C503 1.356(12) . ?
C503 C504 1.351(12) . ?
C504 C505 1.355(12) . ?
C505 C506 1.360(12) . ?
